data_4113353
loop_
_publ_author_name
'Guangbin Wang'
'Carla Slebodnick'
'Ray J. Butcher'
'Mary C. Tam'
'T. Daniel Crawford'
'Gordon T. Yee'

_publ_contact_author_address
;Department of Chemistry (0212)
Virginia Tech
Blacksburg, VA 24061
;
_publ_contact_author_email gyee@vt.edu
_publ_contact_author_fax 540-231-3255
_publ_contact_author_name 'Yee, Gordon T.'
_publ_contact_author_phone 540-231-3090
_publ_section_title
;
 A Family of Decamethylmetallocene Charge-Transfer Salt Magnets Using
 Methyl Tricyanoethylenecarboxylate (MTCE) as the Electron Acceptor
;
_journal_name_full 'Journal of the American Chemical Society'
_journal_page_first 16890
_journal_page_last 16895
_journal_paper_doi 10.1021/ja0457213
_journal_volume 126
_journal_year 2004
_chemical_formula_moiety 'C20 H30 Cr, C7 H3 N3 O2'
_chemical_formula_sum 'C27 H33 Cr N3 O2'
_chemical_formula_weight 483.56
_chemical_name_common '[Cr(Cp*)2][MTCE]'
_chemical_name_systematic
; 
 ? 
;
_space_group_IT_number 62
_symmetry_cell_setting orthorhombic
_symmetry_space_group_name_Hall '-P 2ac 2n'
_symmetry_space_group_name_H-M 'P n m a'
_atom_sites_solution_hydrogens geom
_atom_sites_solution_primary direct
_atom_sites_solution_secondary difmap
_audit_creation_method SHELXL-97
_cell_angle_alpha 90.00
_cell_angle_beta 90.00
_cell_angle_gamma 90.00
_cell_formula_units_Z 4
_cell_length_a 14.739(3)
_cell_length_b 10.7869(19)
_cell_length_c 15.771(3)
_cell_measurement_reflns_used 2216
_cell_measurement_temperature 100(2)
_cell_measurement_theta_max 64.80
_cell_measurement_theta_min 4.08
_cell_volume 2507.4(8)
_computing_cell_refinement 'CrysAlis (Oxford Diffraction)'
_computing_data_collection 'CrysAlis (Oxford Diffraction)'
_computing_data_reduction 'CrysAlis (Oxford Diffraction)'
_computing_molecular_graphics 'Bruker SHELXTL'
_computing_publication_material 'Bruker SHELXTL'
_computing_structure_refinement 'SHELXL-97 (Sheldrick, 1997)'
_computing_structure_solution 'SHELXS-97 (Sheldrick, 1990)'
_diffrn_ambient_temperature 100(2)
_diffrn_detector CCD
_diffrn_detector_area_resol_mean 4.1570
_diffrn_detector_type 'Oxford Diffraction Onyx CCD'
_diffrn_measured_fraction_theta_full 0.999
_diffrn_measured_fraction_theta_max 1.000
_diffrn_measurement_device '\k-geometry diffractometer'
_diffrn_measurement_device_type 'Oxford Diffraction PX Ultra'
_diffrn_measurement_method 'phi and omega scans'
_diffrn_radiation_monochromator graphite
_diffrn_radiation_probe x-ray
_diffrn_radiation_type CuK\a
_diffrn_radiation_wavelength 1.54178
_diffrn_reflns_av_R_equivalents 0.0626
_diffrn_reflns_av_sigmaI/netI 0.0362
_diffrn_reflns_limit_h_max 17
_diffrn_reflns_limit_h_min -15
_diffrn_reflns_limit_k_max 12
_diffrn_reflns_limit_k_min -8
_diffrn_reflns_limit_l_max 18
_diffrn_reflns_limit_l_min -18
_diffrn_reflns_number 10178
_diffrn_reflns_theta_full 66.59
_diffrn_reflns_theta_max 66.59
_diffrn_reflns_theta_min 4.11
_diffrn_source 'Enhance (Cu) X-ray Source'
_diffrn_source_current 40
_diffrn_source_voltage 50
_diffrn_standards_number 0
_exptl_absorpt_coefficient_mu 3.968
_exptl_absorpt_correction_T_max .9271
_exptl_absorpt_correction_T_min .5008
_exptl_absorpt_correction_type numerical
_exptl_absorpt_process_details 'CrysAlis (Oxford Diffraction)'
_exptl_crystal_colour 'dark red'
_exptl_crystal_density_diffrn 1.281
_exptl_crystal_description needle
_exptl_crystal_F_000 1024
_exptl_crystal_size_max 0.35
_exptl_crystal_size_mid 0.024
_exptl_crystal_size_min 0.020
_refine_diff_density_max 0.794
_refine_diff_density_min -0.409
_refine_diff_density_rms 0.084
_refine_ls_extinction_method none
_refine_ls_goodness_of_fit_ref 1.171
_refine_ls_hydrogen_treatment mixed
_refine_ls_matrix_type full
_refine_ls_number_parameters 166
_refine_ls_number_reflns 2348
_refine_ls_number_restraints 0
_refine_ls_restrained_S_all 1.171
_refine_ls_R_factor_all 0.0744
_refine_ls_R_factor_gt 0.0671
_refine_ls_shift/su_max 0.000
_refine_ls_shift/su_mean 0.000
_refine_ls_structure_factor_coef Fsqd
_refine_ls_weighting_details 'calc w=1/[\s^2^(Fo^2^)+(0.0847P)^2^+3.1947P] where P=(Fo^2^+2Fc^2^)/3'
_refine_ls_weighting_scheme calc
_refine_ls_wR_factor_gt 0.1654
_refine_ls_wR_factor_ref 0.1697
_reflns_number_gt 2122
_reflns_number_total 2348
_reflns_threshold_expression >2sigma(I)
_cod_data_source_file ja0457213si20040716_114318.cif
_cod_data_source_block cs493
_cod_original_sg_symbol_H-M 'P n m a '
_cod_database_code 4113353

loop_
_symmetry_equiv_pos_as_xyz
'x, y, z'
'-x+1/2, -y, z+1/2'
'-x, y+1/2, -z'
'x+1/2, -y+1/2, -z+1/2'
'-x, -y, -z'
'x-1/2, y, -z-1/2'
'x, -y-1/2, z'
'-x-1/2, y-1/2, z-1/2'

loop_
_atom_site_label
_atom_site_type_symbol
_atom_site_fract_x
_atom_site_fract_y
_atom_site_fract_z
_atom_site_U_iso_or_equiv
_atom_site_adp_type
_atom_site_occupancy
_atom_site_symmetry_multiplicity
_atom_site_calc_flag
_atom_site_refinement_flags
_atom_site_disorder_assembly
_atom_site_disorder_group
Cr1 Cr 0.24303(5) 0.2500 0.41518(5) 0.0145(3) Uani 1 2 d S . .
C1 C 0.1601(2) 0.0797(3) 0.4116(2) 0.0184(7) Uani 1 1 d . . .
C2 C 0.2250(2) 0.0754(3) 0.3445(2) 0.0230(7) Uani 1 1 d . . .
C3 C 0.3132(2) 0.0768(3) 0.3810(2) 0.0259(8) Uani 1 1 d . . .
C4 C 0.3033(2) 0.0814(3) 0.4714(2) 0.0223(8) Uani 1 1 d . . .
C5 C 0.2085(2) 0.0836(3) 0.4894(2) 0.0180(7) Uani 1 1 d . . .
C6 C 0.0589(2) 0.0777(3) 0.4016(2) 0.0219(7) Uani 1 1 d . . .
H6A H 0.0370 -0.0079 0.4055 0.033 Uiso 1 1 calc R . .
H6B H 0.0425 0.1122 0.3462 0.033 Uiso 1 1 calc R . .
H6C H 0.0309 0.1275 0.4465 0.033 Uiso 1 1 calc R . .
C7 C 0.2026(3) 0.0651(4) 0.2519(2) 0.0342(9) Uani 1 1 d . . .
H7A H 0.2516 0.1019 0.2183 0.051 Uiso 1 1 calc R . .
H7B H 0.1458 0.1092 0.2403 0.051 Uiso 1 1 calc R . .
H7C H 0.1957 -0.0224 0.2365 0.051 Uiso 1 1 calc R . .
C8 C 0.4018(3) 0.0708(4) 0.3331(3) 0.0385(10) Uani 1 1 d . . .
H8A H 0.4193 -0.0161 0.3249 0.058 Uiso 1 1 calc R . .
H8B H 0.4491 0.1137 0.3655 0.058 Uiso 1 1 calc R . .
H8C H 0.3946 0.1109 0.2777 0.058 Uiso 1 1 calc R . .
C9 C 0.3792(2) 0.0830(4) 0.5346(3) 0.0338(9) Uani 1 1 d . . .
H9A H 0.3588 0.1242 0.5866 0.051 Uiso 1 1 calc R . .
H9B H 0.4310 0.1282 0.5109 0.051 Uiso 1 1 calc R . .
H9C H 0.3974 -0.0022 0.5477 0.051 Uiso 1 1 calc R . .
C10 C 0.1665(2) 0.0874(3) 0.5761(2) 0.0235(8) Uani 1 1 d . . .
H10A H 0.1088 0.1322 0.5735 0.035 Uiso 1 1 calc R . .
H10B H 0.2077 0.1299 0.6153 0.035 Uiso 1 1 calc R . .
H10C H 0.1558 0.0026 0.5960 0.035 Uiso 1 1 calc R . .
O1A O 0.9380(6) 0.2500 0.5680(5) 0.0294(13) Uiso 0.585(11) 2 d SP A 1
O2A O 0.8840(6) 0.2500 0.7029(7) 0.035(3) Uiso 0.585(11) 2 d SP A 1
N1A N 0.8626(7) 0.2500 0.3689(7) 0.0307(16) Uiso 0.585(11) 2 d SP A 1
N2A N 0.5914(7) 0.2500 0.4488(7) 0.0348(16) Uiso 0.585(11) 2 d SP A 1
N3A N 0.6558(7) 0.2500 0.6997(7) 0.0430(19) Uiso 0.585(11) 2 d SP A 1
C11A C 0.7548(5) 0.2500 0.5019(5) 0.020(2) Uiso 0.585(11) 2 d SP A 1
C12A C 0.7819(6) 0.2500 0.5909(5) 0.019(2) Uiso 0.585(11) 2 d SP A 1
C13A C 0.8192(9) 0.2500 0.4314(8) 0.0270(17) Uiso 0.585(11) 2 d SP A 1
C14A C 0.6634(6) 0.2500 0.4736(7) 0.0258(17) Uiso 0.585(11) 2 d SP A 1
C15A C 0.7050(10) 0.2500 0.6464(8) 0.0311(18) Uiso 0.585(11) 2 d SP A 1
C16A C 0.8735(7) 0.2500 0.6173(8) 0.0267(17) Uiso 0.585(11) 2 d SP A 1
C17A C 0.9746(14) 0.2500 0.7312(17) 0.040(2) Uiso 0.585(11) 2 d SP A 1
H17A H 0.9759 0.2500 0.7933 0.060 Uiso 0.585(11) 2 calc SPR A 1
H17B H 1.0056 0.3242 0.7099 0.060 Uiso 0.293(6) 1 calc PR A 1
H17C H 1.0056 0.1758 0.7099 0.060 Uiso 0.293(6) 1 calc PR A 1
O1B O 0.9644(8) 0.2500 0.5640(7) 0.0294(13) Uiso 0.415(11) 2 d SP A 2
O2B O 0.8772(9) 0.2500 0.6795(10) 0.035(4) Uiso 0.415(11) 2 d SP A 2
N1B N 0.6738(10) 0.2500 0.7285(10) 0.0430(19) Uiso 0.415(11) 2 d SP A 2
N2B N 0.5840(10) 0.2500 0.4757(9) 0.0348(16) Uiso 0.415(11) 2 d SP A 2
N3B N 0.8458(11) 0.2500 0.3843(11) 0.0307(16) Uiso 0.415(11) 2 d SP A 2
C11B C 0.7217(11) 0.2500 0.5700(10) 0.043(4) Uiso 0.415(11) 2 d SP A 2
C12B C 0.8092(10) 0.2500 0.5416(10) 0.038(4) Uiso 0.415(11) 2 d SP A 2
C13B C 0.7134(14) 0.2500 0.6635(12) 0.0311(18) Uiso 0.415(11) 2 d SP A 2
C14B C 0.6526(9) 0.2500 0.5105(10) 0.0258(17) Uiso 0.415(11) 2 d SP A 2
C15B C 0.8218(13) 0.2500 0.4524(11) 0.0270(17) Uiso 0.415(11) 2 d SP A 2
C16B C 0.8885(12) 0.2500 0.5961(11) 0.0267(17) Uiso 0.415(11) 2 d SP A 2
C17B C 0.962(2) 0.2500 0.733(2) 0.040(2) Uiso 0.415(11) 2 d SP A 2
H17D H 0.9454 0.2500 0.7934 0.060 Uiso 0.415(11) 2 calc SPR A 2
H17E H 0.9981 0.3242 0.7207 0.060 Uiso 0.207(6) 1 calc PR A 2
H17F H 0.9981 0.1758 0.7207 0.060 Uiso 0.207(6) 1 calc PR A 2

loop_
_atom_site_aniso_label
_atom_site_aniso_U_11
_atom_site_aniso_U_22
_atom_site_aniso_U_33
_atom_site_aniso_U_23
_atom_site_aniso_U_13
_atom_site_aniso_U_12
Cr1 0.0133(4) 0.0088(4) 0.0215(4) 0.000 0.0033(3) 0.000
C1 0.0191(16) 0.0118(15) 0.0242(17) 0.0003(13) 0.0015(13) -0.0018(13)
C2 0.0263(17) 0.0143(16) 0.0285(18) -0.0041(14) 0.0070(15) -0.0015(14)
C3 0.0198(17) 0.0115(15) 0.046(2) -0.0029(15) 0.0118(16) 0.0025(13)
C4 0.0161(16) 0.0125(15) 0.038(2) 0.0025(14) -0.0011(14) 0.0015(13)
C5 0.0174(15) 0.0096(14) 0.0268(17) 0.0014(13) 0.0026(13) 0.0003(12)
C6 0.0185(16) 0.0222(17) 0.0249(18) 0.0000(14) 0.0011(13) -0.0039(14)
C7 0.040(2) 0.034(2) 0.029(2) -0.0090(18) 0.0119(17) -0.0077(18)
C8 0.0243(19) 0.028(2) 0.063(3) -0.0061(19) 0.0193(19) 0.0033(17)
C9 0.0240(18) 0.0266(19) 0.051(3) 0.0070(18) -0.0100(17) 0.0004(16)
C10 0.0249(17) 0.0226(18) 0.0229(18) 0.0067(14) 0.0016(14) -0.0016(15)

loop_
_atom_type_symbol
_atom_type_description
_atom_type_scat_dispersion_real
_atom_type_scat_dispersion_imag
_atom_type_scat_source
C C 0.0181 0.0091 'International Tables Vol C Tables 4.2.6.8 and 6.1.1.4'
H H 0.0000 0.0000 'International Tables Vol C Tables 4.2.6.8 and 6.1.1.4'
N N 0.0311 0.0180 'International Tables Vol C Tables 4.2.6.8 and 6.1.1.4'
O O 0.0492 0.0322 'International Tables Vol C Tables 4.2.6.8 and 6.1.1.4'
Cr Cr -0.1635 2.4439 'International Tables Vol C Tables 4.2.6.8 and 6.1.1.4'

loop_
_exptl_crystal_face_index_h
_exptl_crystal_face_index_k
_exptl_crystal_face_index_l
_exptl_crystal_face_perp_dist
1.00 0.00 0.00 0.0120
-1.00 0.00 0.00 0.0120
0.00 0.00 1.00 0.0100
0.00 0.00 -1.00 0.0100
0.00 -1.00 0.00 0.1800
0.00 1.00 0.00 0.1700

loop_
_geom_angle_atom_site_label_1
_geom_angle_atom_site_label_2
_geom_angle_atom_site_label_3
_geom_angle
_geom_angle_site_symmetry_1
_geom_angle_site_symmetry_3
C3 Cr1 C3 116.06(18) 7_565 .
C3 Cr1 C5 63.09(13) 7_565 7_565
C3 Cr1 C5 158.43(14) . 7_565
C3 Cr1 C5 158.43(14) 7_565 .
C3 Cr1 C5 63.09(13) . .
C5 Cr1 C5 109.15(17) 7_565 .
C3 Cr1 C2 131.12(14) 7_565 .
C3 Cr1 C2 37.63(13) . .
C5 Cr1 C2 159.56(13) 7_565 .
C5 Cr1 C2 62.92(13) . .
C3 Cr1 C2 37.63(13) 7_565 7_565
C3 Cr1 C2 131.12(14) . 7_565
C5 Cr1 C2 62.92(13) 7_565 7_565
C5 Cr1 C2 159.56(13) . 7_565
C2 Cr1 C2 117.37(19) . 7_565
C3 Cr1 C1 163.72(14) 7_565 .
C3 Cr1 C1 63.12(12) . .
C5 Cr1 C1 124.30(12) 7_565 .
C5 Cr1 C1 37.54(12) . .
C2 Cr1 C1 37.77(12) . .
C2 Cr1 C1 129.17(13) 7_565 .
C3 Cr1 C1 63.12(12) 7_565 7_565
C3 Cr1 C1 163.72(14) . 7_565
C5 Cr1 C1 37.54(12) 7_565 7_565
C5 Cr1 C1 124.30(12) . 7_565
C2 Cr1 C1 129.17(13) . 7_565
C2 Cr1 C1 37.77(12) 7_565 7_565
C1 Cr1 C1 112.66(17) . 7_565
C3 Cr1 C4 37.93(14) 7_565 7_565
C3 Cr1 C4 127.40(13) . 7_565
C5 Cr1 C4 37.74(12) 7_565 7_565
C5 Cr1 C4 123.39(13) . 7_565
C2 Cr1 C4 162.62(13) . 7_565
C2 Cr1 C4 63.15(14) 7_565 7_565
C1 Cr1 C4 156.60(13) . 7_565
C1 Cr1 C4 63.13(12) 7_565 7_565
C3 Cr1 C4 127.40(13) 7_565 .
C3 Cr1 C4 37.93(14) . .
C5 Cr1 C4 123.39(13) 7_565 .
C5 Cr1 C4 37.74(12) . .
C2 Cr1 C4 63.15(14) . .
C2 Cr1 C4 162.62(13) 7_565 .
C1 Cr1 C4 63.13(12) . .
C1 Cr1 C4 156.60(13) 7_565 .
C4 Cr1 C4 110.75(18) 7_565 .
C5 C1 C2 107.8(3) . .
C5 C1 C6 126.2(3) . .
C2 C1 C6 126.0(3) . .
C5 C1 Cr1 71.05(18) . .
C2 C1 Cr1 71.02(19) . .
C6 C1 Cr1 124.4(2) . .
C3 C2 C1 108.2(3) . .
C3 C2 C7 126.6(3) . .
C1 C2 C7 125.2(3) . .
C3 C2 Cr1 71.07(19) . .
C1 C2 Cr1 71.21(19) . .
C7 C2 Cr1 125.5(3) . .
C2 C3 C4 108.1(3) . .
C2 C3 C8 126.0(4) . .
C4 C3 C8 125.9(3) . .
C2 C3 Cr1 71.29(19) . .
C4 C3 Cr1 71.34(18) . .
C8 C3 Cr1 124.4(3) . .
C5 C4 C3 107.3(3) . .
C5 C4 C9 126.8(3) . .
C3 C4 C9 125.9(3) . .
C5 C4 Cr1 70.85(18) . .
C3 C4 Cr1 70.73(19) . .
C9 C4 Cr1 123.9(2) . .
C1 C5 C4 108.7(3) . .
C1 C5 C10 125.5(3) . .
C4 C5 C10 125.8(3) . .
C1 C5 Cr1 71.40(18) . .
C4 C5 Cr1 71.40(18) . .
C10 C5 Cr1 123.9(2) . .
C16A O2A C17A 115.0(13) . .
C14A C11A C12A 124.2(8) . .
C14A C11A C13A 112.2(9) . .
C12A C11A C13A 123.7(8) . .
C16A C12A C15A 125.2(9) . .
C16A C12A C11A 123.0(8) . .
C15A C12A C11A 111.8(8) . .
N1A C13A C11A 172.5(12) . .
N2A C14A C11A 178.1(11) . .
N3A C15A C12A 168.4(13) . .
O1A C16A O2A 122.8(10) . .
O1A C16A C12A 123.5(11) . .
O2A C16A C12A 113.7(9) . .
C16B O2B C17B 116.9(17) . .
C12B C11B C14B 118.2(14) . .
C12B C11B C13B 113.9(16) . .
C14B C11B C13B 127.9(16) . .
C11B C12B C15B 116.7(14) . .
C11B C12B C16B 124.5(15) . .
C15B C12B C16B 118.8(15) . .
N1B C13B C11B 155(2) . .
N2B C14B C11B 165.9(16) . .
N3B C15B C12B 169.3(19) . .
O1B C16B O2B 121.6(15) . .
O1B C16B C12B 119.3(15) . .
O2B C16B C12B 119.1(16) . .

loop_
_geom_bond_atom_site_label_1
_geom_bond_atom_site_label_2
_geom_bond_distance
_geom_bond_site_symmetry_2
Cr1 C3 2.202(3) 7_565
Cr1 C3 2.202(3) .
Cr1 C5 2.203(3) 7_565
Cr1 C5 2.203(3) .
Cr1 C2 2.205(3) .
Cr1 C2 2.205(3) 7_565
Cr1 C1 2.207(3) .
Cr1 C1 2.207(3) 7_565
Cr1 C4 2.210(3) 7_565
Cr1 C4 2.210(3) .
C1 C5 1.419(5) .
C1 C2 1.428(5) .
C1 C6 1.501(4) .
C2 C3 1.421(5) .
C2 C7 1.502(5) .
C3 C4 1.434(5) .
C3 C8 1.511(5) .
C4 C5 1.427(4) .
C4 C9 1.497(5) .
C5 C10 1.500(5) .
O1A C16A 1.229(13) .
O2A C16A 1.358(14) .
O2A C17A 1.41(2) .
N1A C13A 1.176(18) .
N2A C14A 1.131(13) .
N3A C15A 1.110(18) .
C11A C14A 1.419(12) .
C11A C12A 1.460(12) .
C11A C13A 1.461(16) .
C12A C16A 1.413(14) .
C12A C15A 1.432(17) .
O1B C16B 1.23(2) .
O2B C16B 1.33(2) .
O2B C17B 1.51(3) .
N1B C13B 1.18(2) .
N2B C14B 1.150(19) .
N3B C15B 1.13(3) .
C11B C12B 1.37(2) .
C11B C14B 1.38(2) .
C11B C13B 1.48(2) .
C12B C15B 1.42(2) .
C12B C16B 1.45(2) .

loop_
_geom_torsion_atom_site_label_1
_geom_torsion_atom_site_label_2
_geom_torsion_atom_site_label_3
_geom_torsion_atom_site_label_4
_geom_torsion
_geom_torsion_site_symmetry_1
C3 Cr1 C1 C5 171.2(4) 7_565
C3 Cr1 C1 C5 80.0(2) .
C5 Cr1 C1 C5 -76.4(2) 7_565
C2 Cr1 C1 C5 117.3(3) .
C2 Cr1 C1 C5 -157.43(19) 7_565
C1 Cr1 C1 C5 -117.31(19) 7_565
C4 Cr1 C1 C5 -42.9(4) 7_565
C4 Cr1 C1 C5 37.30(19) .
C3 Cr1 C1 C2 53.9(5) 7_565
C3 Cr1 C1 C2 -37.3(2) .
C5 Cr1 C1 C2 166.3(2) 7_565
C5 Cr1 C1 C2 -117.3(3) .
C2 Cr1 C1 C2 85.2(3) 7_565
C1 Cr1 C1 C2 125.35(19) 7_565
C4 Cr1 C1 C2 -160.2(3) 7_565
C4 Cr1 C1 C2 -80.0(2) .
C3 Cr1 C1 C6 -67.3(5) 7_565
C3 Cr1 C1 C6 -158.5(3) .
C5 Cr1 C1 C6 45.1(3) 7_565
C5 Cr1 C1 C6 121.5(4) .
C2 Cr1 C1 C6 -121.2(4) .
C2 Cr1 C1 C6 -35.9(3) 7_565
C1 Cr1 C1 C6 4.2(4) 7_565
C4 Cr1 C1 C6 78.6(4) 7_565
C4 Cr1 C1 C6 158.8(3) .
C5 C1 C2 C3 -0.1(4) .
C6 C1 C2 C3 -178.9(3) .
Cr1 C1 C2 C3 61.8(2) .
C5 C1 C2 C7 177.3(3) .
C6 C1 C2 C7 -1.5(5) .
Cr1 C1 C2 C7 -120.8(4) .
C5 C1 C2 Cr1 -61.9(2) .
C6 C1 C2 Cr1 119.3(3) .
C3 Cr1 C2 C3 79.8(3) 7_565
C5 Cr1 C2 C3 -151.8(4) 7_565
C5 Cr1 C2 C3 -80.3(2) .
C2 Cr1 C2 C3 122.8(2) 7_565
C1 Cr1 C2 C3 -117.7(3) .
C1 Cr1 C2 C3 166.2(2) 7_565
C4 Cr1 C2 C3 35.6(5) 7_565
C4 Cr1 C2 C3 -37.7(2) .
C3 Cr1 C2 C1 -162.5(2) 7_565
C3 Cr1 C2 C1 117.7(3) .
C5 Cr1 C2 C1 -34.1(5) 7_565
C5 Cr1 C2 C1 37.44(19) .
C2 Cr1 C2 C1 -119.5(2) 7_565
C1 Cr1 C2 C1 -76.1(2) 7_565
C4 Cr1 C2 C1 153.3(4) 7_565
C4 Cr1 C2 C1 80.0(2) .
C3 Cr1 C2 C7 -42.2(4) 7_565
C3 Cr1 C2 C7 -122.0(4) .
C5 Cr1 C2 C7 86.2(5) 7_565
C5 Cr1 C2 C7 157.8(3) .
C2 Cr1 C2 C7 0.8(4) 7_565
C1 Cr1 C2 C7 120.3(4) .
C1 Cr1 C2 C7 44.2(4) 7_565
C4 Cr1 C2 C7 -86.4(5) 7_565
C4 Cr1 C2 C7 -159.7(3) .
C1 C2 C3 C4 0.3(4) .
C7 C2 C3 C4 -177.1(3) .
Cr1 C2 C3 C4 62.2(2) .
C1 C2 C3 C8 178.7(3) .
C7 C2 C3 C8 1.3(6) .
Cr1 C2 C3 C8 -119.4(4) .
C1 C2 C3 Cr1 -61.9(2) .
C7 C2 C3 Cr1 120.7(4) .
C3 Cr1 C3 C2 -124.4(2) 7_565
C5 Cr1 C3 C2 153.3(3) 7_565
C5 Cr1 C3 C2 79.8(2) .
C2 Cr1 C3 C2 -82.4(3) 7_565
C1 Cr1 C3 C2 37.4(2) .
C1 Cr1 C3 C2 -41.3(5) 7_565
C4 Cr1 C3 C2 -167.4(2) 7_565
C4 Cr1 C3 C2 117.4(3) .
C3 Cr1 C3 C4 118.2(2) 7_565
C5 Cr1 C3 C4 35.9(4) 7_565
C5 Cr1 C3 C4 -37.69(19) .
C2 Cr1 C3 C4 -117.4(3) .
C2 Cr1 C3 C4 160.18(19) 7_565
C1 Cr1 C3 C4 -80.0(2) .
C1 Cr1 C3 C4 -158.8(4) 7_565
C4 Cr1 C3 C4 75.2(2) 7_565
C3 Cr1 C3 C8 -3.1(5) 7_565
C5 Cr1 C3 C8 -85.4(5) 7_565
C5 Cr1 C3 C8 -159.0(4) .
C2 Cr1 C3 C8 121.3(4) .
C2 Cr1 C3 C8 38.9(4) 7_565
C1 Cr1 C3 C8 158.7(4) .
C1 Cr1 C3 C8 80.0(6) 7_565
C4 Cr1 C3 C8 -46.1(4) 7_565
C4 Cr1 C3 C8 -121.3(4) .
C2 C3 C4 C5 -0.4(4) .
C8 C3 C4 C5 -178.8(3) .
Cr1 C3 C4 C5 61.8(2) .
C2 C3 C4 C9 179.4(3) .
C8 C3 C4 C9 1.0(6) .
Cr1 C3 C4 C9 -118.4(3) .
C2 C3 C4 Cr1 -62.2(2) .
C8 C3 C4 Cr1 119.4(4) .
C3 Cr1 C4 C5 157.6(2) 7_565
C3 Cr1 C4 C5 -117.1(3) .
C5 Cr1 C4 C5 77.9(2) 7_565
C2 Cr1 C4 C5 -79.7(2) .
C2 Cr1 C4 C5 -175.8(4) 7_565
C1 Cr1 C4 C5 -37.10(19) .
C1 Cr1 C4 C5 48.1(4) 7_565
C4 Cr1 C4 C5 118.16(19) 7_565
C3 Cr1 C4 C3 -85.3(2) 7_565
C5 Cr1 C4 C3 -165.05(19) 7_565
C5 Cr1 C4 C3 117.1(3) .
C2 Cr1 C4 C3 37.40(19) .
C2 Cr1 C4 C3 -58.8(5) 7_565
C1 Cr1 C4 C3 80.0(2) .
C1 Cr1 C4 C3 165.2(3) 7_565
C4 Cr1 C4 C3 -124.79(19) 7_565
C3 Cr1 C4 C9 35.6(4) 7_565
C3 Cr1 C4 C9 120.9(4) .
C5 Cr1 C4 C9 -44.1(3) 7_565
C5 Cr1 C4 C9 -122.0(4) .
C2 Cr1 C4 C9 158.3(3) .
C2 Cr1 C4 C9 62.1(6) 7_565
C1 Cr1 C4 C9 -159.1(3) .
C1 Cr1 C4 C9 -73.9(4) 7_565
C4 Cr1 C4 C9 -3.9(4) 7_565
C2 C1 C5 C4 -0.2(4) .
C6 C1 C5 C4 178.7(3) .
Cr1 C1 C5 C4 -62.1(2) .
C2 C1 C5 C10 -179.3(3) .
C6 C1 C5 C10 -0.5(5) .
Cr1 C1 C5 C10 118.8(3) .
C2 C1 C5 Cr1 61.9(2) .
C6 C1 C5 Cr1 -119.3(3) .
C3 C4 C5 C1 0.3(4) .
C9 C4 C5 C1 -179.4(3) .
Cr1 C4 C5 C1 62.0(2) .
C3 C4 C5 C10 179.5(3) .
C9 C4 C5 C10 -0.3(5) .
Cr1 C4 C5 C10 -118.8(3) .
C3 C4 C5 Cr1 -61.7(2) .
C9 C4 C5 Cr1 118.5(4) .
C3 Cr1 C5 C1 -173.3(3) 7_565
C3 Cr1 C5 C1 -80.1(2) .
C5 Cr1 C5 C1 121.81(18) 7_565
C2 Cr1 C5 C1 -37.67(19) .
C2 Cr1 C5 C1 58.4(4) 7_565
C1 Cr1 C5 C1 83.0(2) 7_565
C4 Cr1 C5 C1 161.12(18) 7_565
C4 Cr1 C5 C1 -118.0(3) .
C3 Cr1 C5 C4 -55.4(4) 7_565
C3 Cr1 C5 C4 37.9(2) .
C5 Cr1 C5 C4 -120.21(19) 7_565
C2 Cr1 C5 C4 80.3(2) .
C2 Cr1 C5 C4 176.4(3) 7_565
C1 Cr1 C5 C4 118.0(3) .
C1 Cr1 C5 C4 -159.03(19) 7_565
C4 Cr1 C5 C4 -80.9(2) 7_565
C3 Cr1 C5 C10 65.8(5) 7_565
C3 Cr1 C5 C10 159.1(3) .
C5 Cr1 C5 C10 1.0(4) 7_565
C2 Cr1 C5 C10 -158.5(3) .
C2 Cr1 C5 C10 -62.4(5) 7_565
C1 Cr1 C5 C10 -120.8(3) .
C1 Cr1 C5 C10 -37.8(3) 7_565
C4 Cr1 C5 C10 40.3(3) 7_565
C4 Cr1 C5 C10 121.2(4) .
C14A C11A C12A C16A 180.000(2) .
C13A C11A C12A C16A 0.000(2) .
C14A C11A C12A C15A 0.000(3) .
C13A C11A C12A C15A 180.000(2) .
C17A O2A C16A O1A 0.000(3) .
C17A O2A C16A C12A 180.000(2) .
C15A C12A C16A O1A 180.000(2) .
C11A C12A C16A O1A 0.000(3) .
C11A C12A C16A O2A 180.000(2) .
C14B C11B C12B C15B 0.000(4) .
C13B C11B C12B C15B 180.000(3) .
C14B C11B C12B C16B 180.000(3) .
C13B C11B C12B C16B 0.000(4) .
C17B O2B C16B O1B 0.000(4) .
C17B O2B C16B C12B 180.000(3) .
C11B C12B C16B O1B 180.000(3) .
C15B C12B C16B O1B 0.000(3) .
C11B C12B C16B O2B 0.000(4) .
